data_7707827
loop_
_publ_author_name
'Zivkovic, Kristina'
'Baldauf, Lilia M.'
'Cryder, Jessica L.'
'Villase\~nor, Alexa'
'Reyes, Valeria'
'Bernier, Lauren E.'
'Thomas, Theresa J.'
'O'Toole, Maxwell'
'Fulton, Kayleen'
'Moore, Curtis E.'
'Rheingold, Arnold L.'
'Daley, Christopher J. A.'

_publ_section_title
;
 Chiral tridentate bis(oxazol-2-ylimino) isoindoline-based pincer ligands:
 isolation and characterization <i>via</i> deligation from <i>in situ</i>
 prepared Cd-ligand complexes.
;
_journal_issue 29
_journal_name_full 'Dalton transactions (Cambridge, England : 2003)'
_journal_page_first 10041
_journal_page_last 10049
_journal_paper_doi 10.1039/d0dt02531c
_journal_volume 50
_journal_year 2021
_chemical_absolute_configuration unk
_chemical_formula_moiety 'C20 H25 N5 O2'
_chemical_formula_sum 'C20 H25 N5 O2'
_chemical_formula_weight 367.45
_chemical_name_systematic 1,3-bis(4,5-dihydro-4-(S)-iso-propyloxazol-2-ylimino)isoindoline
_space_group_crystal_system triclinic
_space_group_IT_number 1
_space_group_name_Hall 'P 1'
_space_group_name_H-M_alt 'P 1'
_atom_sites_solution_hydrogens mixed
_atom_sites_solution_primary direct
_audit_creation_date 2019-09-19
_audit_creation_method
;
Olex2 1.2
(compiled 2018.05.29 svn.r3508 for OlexSys, GUI svn.r5506)
;
_audit_update_record
;
2020-07-13 deposited with the CCDC.	2021-07-12 downloaded from the CCDC.
;
_cell_angle_alpha 100.313(2)
_cell_angle_beta 109.063(2)
_cell_angle_gamma 110.537(2)
_cell_formula_units_Z 2
_cell_length_a 9.2785(4)
_cell_length_b 10.8229(4)
_cell_length_c 11.2472(4)
_cell_measurement_reflns_used 7586
_cell_measurement_temperature 100
_cell_measurement_theta_max 67.45
_cell_measurement_theta_min 4.41
_cell_volume 943.06(7)
_computing_molecular_graphics 'Olex2 (Dolomanov et al., 2009)'
_computing_publication_material 'Olex2 (Dolomanov et al., 2009)'
_computing_structure_refinement 'XL (Sheldrick, 2008)'
_computing_structure_solution 'ShelXS (Sheldrick, 2008)'
_diffrn_ambient_temperature 100.0
_diffrn_measured_fraction_theta_full 0.941
_diffrn_measured_fraction_theta_max 0.934
_diffrn_measurement_device_type 'Bruker APEX-II CCD'
_diffrn_measurement_method '\f and \w scans'
_diffrn_radiation_monochromator graphite
_diffrn_radiation_type CuK\a
_diffrn_radiation_wavelength 1.54184
_diffrn_reflns_av_R_equivalents 0.0225
_diffrn_reflns_av_unetI/netI 0.0281
_diffrn_reflns_Laue_measured_fraction_full 0.941
_diffrn_reflns_Laue_measured_fraction_max 0.934
_diffrn_reflns_limit_h_max 10
_diffrn_reflns_limit_h_min -11
_diffrn_reflns_limit_k_max 12
_diffrn_reflns_limit_k_min -12
_diffrn_reflns_limit_l_max 13
_diffrn_reflns_limit_l_min -13
_diffrn_reflns_number 10393
_diffrn_reflns_point_group_measured_fraction_full 0.712
_diffrn_reflns_point_group_measured_fraction_max 0.706
_diffrn_reflns_theta_full 67.684
_diffrn_reflns_theta_max 68.099
_diffrn_reflns_theta_min 4.409
_diffrn_standards_number 0
_exptl_absorpt_coefficient_mu 0.697
_exptl_absorpt_correction_T_max 0.744
_exptl_absorpt_correction_T_min 0.701
_exptl_absorpt_correction_type multi-scan
_exptl_absorpt_process_details sadabs
_exptl_crystal_colour colourless
_exptl_crystal_colour_primary colourless
_exptl_crystal_density_diffrn 1.294
_exptl_crystal_description block
_exptl_crystal_F_000 392
_exptl_crystal_size_max 0.17
_exptl_crystal_size_mid 0.13
_exptl_crystal_size_min 0.08
_refine_diff_density_max 0.151
_refine_diff_density_min -0.169
_refine_diff_density_rms 0.032
_refine_ls_abs_structure_details
;
 Flack x determined using 1464 quotients [(I+)-(I-)]/[(I+)+(I-)]
 (Parsons, Flack and Wagner, Acta Cryst. B69 (2013) 249-259).
;
_refine_ls_abs_structure_Flack 0.21(15)
_refine_ls_extinction_method none
_refine_ls_goodness_of_fit_ref 1.054
_refine_ls_hydrogen_treatment mixed
_refine_ls_matrix_type full
_refine_ls_number_parameters 503
_refine_ls_number_reflns 4863
_refine_ls_number_restraints 5
_refine_ls_restrained_S_all 1.054
_refine_ls_R_factor_all 0.0323
_refine_ls_R_factor_gt 0.0299
_refine_ls_shift/su_max 0.000
_refine_ls_shift/su_mean 0.000
_refine_ls_structure_factor_coef Fsqd
_refine_ls_weighting_details 'w=1/[\s^2^(Fo^2^)+(0.0361P)^2^+0.1916P] where P=(Fo^2^+2Fc^2^)/3'
_refine_ls_weighting_scheme calc
_refine_ls_wR_factor_gt 0.0730
_refine_ls_wR_factor_ref 0.0750
_reflns_Friedel_coverage 0.512
_reflns_Friedel_fraction_full 0.483
_reflns_Friedel_fraction_max 0.478
_reflns_number_gt 4596
_reflns_number_total 4863
_reflns_threshold_expression 'I > 2\s(I)'
_cod_data_source_file d0dt02531c2.cif
_cod_data_source_block daley13
_cod_depositor_comments 'Adding full bibliography for 7707825--7707829.cif.'
_cod_database_code 7707827
_shelx_shelxl_version_number 2016/6
_shelx_space_group_comment
;
The symmetry employed for this shelxl refinement is uniquely defined
by the following loop, which should always be used as a source of
symmetry information in preference to the above space-group names.
They are only intended as comments.
;
_shelx_estimated_absorpt_t_max 0.946
_shelx_estimated_absorpt_t_min 0.891
_olex2_refinement_description
;
1. Fixed Uiso
 At 1.2 times of:
  All C(H) groups, All C(H,H) groups
 At 1.5 times of:
  All C(H,H,H) groups
2. Restrained distances
 N3-H3 = N3'-H3'
 0.9 with sigma of 0.02
3.a Ternary CH refined with riding coordinates:
 C3(H3A), C4(H4), C17(H17), C18(H18), C3'(H3'A), C4'(H4'), C17'(H17'),
 C18'(H18')
3.b Secondary CH2 refined with riding coordinates:
 C5(H5A,H5B), C16(H16A,H16B), C5'(H5'A,H5'B), C16'(H16C,H16D)
3.c Aromatic/amide H refined with riding coordinates:
 C9(H9), C10(H10), C11(H11), C12(H12), C9'(H9'), C10'(H10'), C11'(H11'),
 C12'(H12')
3.d Idealised Me refined as rotating group:
 C1(H1A,H1B,H1C), C2(H2A,H2B,H2C), C19(H19A,H19B,H19C), C20(H20A,H20B,H20C),
 C1'(H1'A,H1'B,H1'C), C2'(H2'A,H2'B,H2'C), C19'(H19D,H19E,H19F), C20'(H20D,H20E,
 H20F)
;
_olex2_submission_special_instructions 'No special instructions were received'

loop_
_space_group_symop_operation_xyz
'x, y, z'

loop_
_atom_site_label
_atom_site_type_symbol
_atom_site_fract_x
_atom_site_fract_y
_atom_site_fract_z
_atom_site_U_iso_or_equiv
_atom_site_adp_type
_atom_site_occupancy
_atom_site_site_symmetry_order
_atom_site_calc_flag
_atom_site_refinement_flags_posn
_atom_site_refinement_flags_adp
_atom_site_refinement_flags_occupancy
_atom_site_disorder_assembly
_atom_site_disorder_group
O1 O 1.4341(3) 0.3117(2) 1.1108(2) 0.0289(5) Uani 1 1 d . . . . .
O2 O 1.4764(3) -0.0289(2) 0.66646(19) 0.0262(4) Uani 1 1 d . . . . .
N1 N 1.4792(3) 0.2231(2) 0.9355(2) 0.0236(5) Uani 1 1 d . . . . .
N2 N 1.3380(3) 0.0745(3) 1.0378(2) 0.0238(5) Uani 1 1 d . . . . .
N3 N 1.3663(3) -0.0529(3) 0.8551(2) 0.0222(5) Uani 1 1 d D . . . .
H3 H 1.419(4) 0.019(3) 0.834(3) 0.030(9) Uiso 1 1 d D . . . .
N4 N 1.3594(3) -0.2463(2) 0.7004(2) 0.0228(5) Uani 1 1 d . . . . .
N5 N 1.4797(3) -0.2206(3) 0.5487(2) 0.0260(5) Uani 1 1 d . . . . .
C1 C 1.5811(4) 0.3519(3) 0.7494(3) 0.0316(7) Uani 1 1 d . . . . .
H1A H 1.704093 0.383147 0.792546 0.047 Uiso 1 1 calc GR . . . .
H1B H 1.552292 0.377970 0.668761 0.047 Uiso 1 1 calc GR . . . .
H1C H 1.522510 0.250008 0.725334 0.047 Uiso 1 1 calc GR . . . .
C2 C 1.6115(4) 0.5808(3) 0.8848(3) 0.0313(6) Uani 1 1 d . . . . .
H2A H 1.571217 0.621468 0.944661 0.047 Uiso 1 1 calc GR . . . .
H2B H 1.583224 0.607685 0.804524 0.047 Uiso 1 1 calc GR . . . .
H2C H 1.734859 0.615503 0.930288 0.047 Uiso 1 1 calc GR . . . .
C3 C 1.5257(3) 0.4211(3) 0.8454(3) 0.0249(6) Uani 1 1 d . . . . .
H3A H 1.400279 0.388313 0.798934 0.030 Uiso 1 1 calc R . . . .
C4 C 1.5615(4) 0.3769(3) 0.9682(3) 0.0242(6) Uani 1 1 d . . . . .
H4 H 1.687031 0.412254 1.017700 0.029 Uiso 1 1 calc R . . . .
C5 C 1.4925(4) 0.4282(3) 1.0640(3) 0.0280(6) Uani 1 1 d . . . . .
H5A H 1.582905 0.513214 1.139016 0.034 Uiso 1 1 calc R . . . .
H5B H 1.397833 0.448997 1.016881 0.034 Uiso 1 1 calc R . . . .
C6 C 1.4177(3) 0.2000(3) 1.0202(3) 0.0225(6) Uani 1 1 d . . . . .
C7 C 1.3180(3) -0.0381(3) 0.9581(3) 0.0220(6) Uani 1 1 d . . . . .
C8 C 1.2379(3) -0.1794(3) 0.9645(3) 0.0228(6) Uani 1 1 d . . . . .
C9 C 1.1628(4) -0.2259(3) 1.0457(3) 0.0246(6) Uani 1 1 d . . . . .
H9 H 1.155544 -0.162822 1.111535 0.029 Uiso 1 1 calc R . . . .
C10 C 1.0984(4) -0.3679(3) 1.0279(3) 0.0277(7) Uani 1 1 d . . . . .
H10 H 1.045530 -0.402720 1.082080 0.033 Uiso 1 1 calc R . . . .
C11 C 1.1101(4) -0.4607(3) 0.9314(3) 0.0271(7) Uani 1 1 d . . . . .
H11 H 1.065615 -0.557374 0.921439 0.032 Uiso 1 1 calc R . . . .
C12 C 1.1859(4) -0.4134(3) 0.8502(3) 0.0253(6) Uani 1 1 d . . . . .
H12 H 1.194228 -0.476096 0.784865 0.030 Uiso 1 1 calc R . . . .
C13 C 1.2488(3) -0.2719(3) 0.8673(3) 0.0226(6) Uani 1 1 d . . . . .
C14 C 1.3307(3) -0.1911(3) 0.7957(3) 0.0216(6) Uani 1 1 d . . . . .
C15 C 1.4379(3) -0.1689(3) 0.6344(3) 0.0214(6) Uani 1 1 d . . . . .
C16 C 1.5509(4) 0.0201(3) 0.5785(3) 0.0256(6) Uani 1 1 d . . . . .
H16A H 1.662717 0.102449 0.630089 0.031 Uiso 1 1 calc R . . . .
H16B H 1.475494 0.045446 0.512926 0.031 Uiso 1 1 calc R . . . .
C17 C 1.5702(3) -0.1056(3) 0.5083(3) 0.0240(6) Uani 1 1 d . . . . .
H17 H 1.693264 -0.084073 0.545935 0.029 Uiso 1 1 calc R . . . .
C18 C 1.5047(4) -0.1405(3) 0.3579(3) 0.0260(6) Uani 1 1 d . . . . .
H18 H 1.381493 -0.162335 0.320414 0.031 Uiso 1 1 calc R . . . .
C19 C 1.5226(5) -0.2679(3) 0.2942(3) 0.0364(7) Uani 1 1 d . . . . .
H19A H 1.477034 -0.289284 0.197325 0.055 Uiso 1 1 calc GR . . . .
H19B H 1.459527 -0.348303 0.315139 0.055 Uiso 1 1 calc GR . . . .
H19C H 1.642868 -0.248103 0.329375 0.055 Uiso 1 1 calc GR . . . .
C20 C 1.5990(4) -0.0151(3) 0.3240(3) 0.0330(7) Uani 1 1 d . . . . .
H20A H 1.720309 0.008166 0.360450 0.050 Uiso 1 1 calc GR . . . .
H20B H 1.583416 0.065175 0.362853 0.050 Uiso 1 1 calc GR . . . .
H20C H 1.554103 -0.037956 0.226941 0.050 Uiso 1 1 calc GR . . . .
O1' O 1.0214(3) -0.3442(2) 0.2932(2) 0.0331(5) Uani 1 1 d . . . . .
O2' O 0.9906(2) -0.0001(2) 0.74423(19) 0.0249(4) Uani 1 1 d . . . . .
N1' N 1.0080(3) -0.2511(2) 0.4835(2) 0.0258(5) Uani 1 1 d . . . . .
N2' N 1.1019(3) -0.1094(3) 0.3574(2) 0.0256(5) Uani 1 1 d . . . . .
N3' N 1.0710(3) 0.0180(3) 0.5392(2) 0.0225(5) Uani 1 1 d D . . . .
H3' H 1.040(4) -0.054(3) 0.569(3) 0.036(9) Uiso 1 1 d D . . . .
N4' N 1.0765(3) 0.2107(3) 0.6933(2) 0.0241(5) Uani 1 1 d . . . . .
N5' N 1.0124(3) 0.1972(2) 0.8756(2) 0.0248(5) Uani 1 1 d . . . . .
C1' C 0.7855(4) -0.3870(3) 0.6014(3) 0.0327(7) Uani 1 1 d . . . . .
H1'A H 0.868993 -0.388125 0.681071 0.049 Uiso 1 1 calc GR . . . .
H1'B H 0.672159 -0.429674 0.599477 0.049 Uiso 1 1 calc GR . . . .
H1'C H 0.814359 -0.290137 0.603567 0.049 Uiso 1 1 calc GR . . . .
C2' C 0.7503(4) -0.6205(3) 0.4725(3) 0.0351(7) Uani 1 1 d . . . . .
H2'A H 0.749192 -0.671384 0.390622 0.053 Uiso 1 1 calc GR . . . .
H2'B H 0.639485 -0.666564 0.473982 0.053 Uiso 1 1 calc GR . . . .
H2'C H 0.838731 -0.619774 0.550078 0.053 Uiso 1 1 calc GR . . . .
C3' C 0.7870(4) -0.4695(3) 0.4770(3) 0.0269(6) Uani 1 1 d . . . . .
H3'A H 0.695955 -0.472443 0.396901 0.032 Uiso 1 1 calc R . . . .
C4' C 0.9561(3) -0.4000(3) 0.4698(3) 0.0243(6) Uani 1 1 d . . . . .
H4' H 1.045614 -0.408230 0.542379 0.029 Uiso 1 1 calc R . . . .
C5' C 0.9555(4) -0.4627(3) 0.3345(3) 0.0291(7) Uani 1 1 d . . . . .
H5'A H 1.028566 -0.511816 0.345135 0.035 Uiso 1 1 calc R . . . .
H5'B H 0.838827 -0.529473 0.268407 0.035 Uiso 1 1 calc R . . . .
C6' C 1.0418(3) -0.2318(3) 0.3859(3) 0.0242(6) Uani 1 1 d . . . . .
C7' C 1.1142(3) 0.0027(3) 0.4330(3) 0.0229(6) Uani 1 1 d . . . . .
C8' C 1.1785(3) 0.1413(3) 0.4185(3) 0.0220(6) Uani 1 1 d . . . . .
C9' C 1.2498(3) 0.1872(3) 0.3344(3) 0.0258(6) Uani 1 1 d . . . . .
H9' H 1.259013 0.124731 0.269390 0.031 Uiso 1 1 calc R . . . .
C10' C 1.3073(4) 0.3286(3) 0.3497(3) 0.0265(6) Uani 1 1 d . . . . .
H10' H 1.357024 0.363536 0.293877 0.032 Uiso 1 1 calc R . . . .
C11' C 1.2940(4) 0.4206(3) 0.4446(3) 0.0265(7) Uani 1 1 d . . . . .
H11' H 1.335206 0.516829 0.452757 0.032 Uiso 1 1 calc R . . . .
C12' C 1.2210(4) 0.3732(3) 0.5275(3) 0.0247(6) Uani 1 1 d . . . . .
H12' H 1.210260 0.435247 0.591686 0.030 Uiso 1 1 calc R . . . .
C13' C 1.1644(3) 0.2326(3) 0.5133(3) 0.0233(6) Uani 1 1 d . . . . .
C14' C 1.0972(3) 0.1540(3) 0.5933(3) 0.0218(6) Uani 1 1 d . . . . .
C15' C 1.0254(3) 0.1392(3) 0.7737(3) 0.0223(6) Uani 1 1 d . . . . .
C16' C 0.9176(4) -0.0461(3) 0.8343(3) 0.0236(6) Uani 1 1 d . . . . .
H16C H 0.966860 -0.103512 0.876082 0.028 Uiso 1 1 calc R . . . .
H16D H 0.792813 -0.101359 0.786349 0.028 Uiso 1 1 calc R . . . .
C17' C 0.9649(3) 0.0908(3) 0.9393(3) 0.0224(5) Uani 1 1 d . . . . .
H17' H 1.067428 0.110269 1.019956 0.027 Uiso 1 1 calc R . . . .
C18' C 0.8240(3) 0.0887(3) 0.9814(3) 0.0243(6) Uani 1 1 d . . . . .
H18' H 0.722625 0.071171 0.900694 0.029 Uiso 1 1 calc R . . . .
C19' C 0.8784(4) 0.2288(3) 1.0832(3) 0.0298(7) Uani 1 1 d . . . . .
H19D H 0.974819 0.245806 1.164557 0.045 Uiso 1 1 calc GR . . . .
H19E H 0.783434 0.226697 1.104586 0.045 Uiso 1 1 calc GR . . . .
H19F H 0.911798 0.303756 1.045990 0.045 Uiso 1 1 calc GR . . . .
C20' C 0.7743(4) -0.0301(3) 1.0375(3) 0.0315(7) Uani 1 1 d . . . . .
H20D H 0.873409 -0.016266 1.115007 0.047 Uiso 1 1 calc GR . . . .
H20E H 0.733734 -0.119510 0.969024 0.047 Uiso 1 1 calc GR . . . .
H20F H 0.683950 -0.030669 1.064672 0.047 Uiso 1 1 calc GR . . . .

loop_
_atom_site_aniso_label
_atom_site_aniso_U_11
_atom_site_aniso_U_22
_atom_site_aniso_U_33
_atom_site_aniso_U_23
_atom_site_aniso_U_13
_atom_site_aniso_U_12
O1 0.0421(12) 0.0229(11) 0.0281(10) 0.0077(9) 0.0197(10) 0.0170(9)
O2 0.0359(11) 0.0212(11) 0.0256(10) 0.0073(8) 0.0187(9) 0.0120(9)
N1 0.0284(13) 0.0204(12) 0.0265(12) 0.0077(10) 0.0139(10) 0.0135(10)
N2 0.0275(13) 0.0263(14) 0.0234(11) 0.0089(11) 0.0134(10) 0.0154(10)
N3 0.0257(12) 0.0204(13) 0.0234(12) 0.0077(10) 0.0131(10) 0.0106(10)
N4 0.0258(12) 0.0231(13) 0.0212(12) 0.0071(10) 0.0106(10) 0.0121(10)
N5 0.0322(14) 0.0264(13) 0.0265(12) 0.0105(11) 0.0157(11) 0.0166(11)
C1 0.0407(17) 0.0303(16) 0.0342(16) 0.0149(13) 0.0218(14) 0.0191(13)
C2 0.0340(16) 0.0244(15) 0.0394(17) 0.0135(13) 0.0173(14) 0.0140(13)
C3 0.0261(14) 0.0227(13) 0.0289(14) 0.0095(11) 0.0134(12) 0.0118(11)
C4 0.0256(14) 0.0188(13) 0.0273(15) 0.0059(12) 0.0105(12) 0.0102(11)
C5 0.0370(17) 0.0218(16) 0.0291(16) 0.0084(13) 0.0168(14) 0.0146(13)
C6 0.0236(14) 0.0223(16) 0.0214(14) 0.0065(13) 0.0079(12) 0.0118(12)
C7 0.0199(14) 0.0239(15) 0.0226(14) 0.0085(12) 0.0078(11) 0.0107(11)
C8 0.0222(14) 0.0257(16) 0.0233(15) 0.0090(13) 0.0082(12) 0.0142(12)
C9 0.0270(15) 0.0286(16) 0.0227(13) 0.0082(12) 0.0120(12) 0.0159(12)
C10 0.0302(16) 0.0298(17) 0.0289(15) 0.0131(13) 0.0162(13) 0.0141(13)
C11 0.0327(16) 0.0245(16) 0.0263(15) 0.0111(13) 0.0128(13) 0.0136(13)
C12 0.0292(15) 0.0246(16) 0.0246(14) 0.0071(12) 0.0123(12) 0.0143(12)
C13 0.0209(14) 0.0263(16) 0.0224(13) 0.0087(12) 0.0091(11) 0.0120(12)
C14 0.0214(14) 0.0235(15) 0.0210(13) 0.0071(12) 0.0077(12) 0.0121(12)
C15 0.0232(14) 0.0205(15) 0.0208(13) 0.0060(12) 0.0087(11) 0.0109(11)
C16 0.0325(16) 0.0263(16) 0.0237(14) 0.0101(13) 0.0163(13) 0.0142(13)
C17 0.0253(14) 0.0230(14) 0.0276(14) 0.0091(12) 0.0137(12) 0.0122(12)
C18 0.0285(15) 0.0272(14) 0.0251(13) 0.0079(11) 0.0128(12) 0.0141(12)
C19 0.052(2) 0.0350(18) 0.0318(16) 0.0119(14) 0.0233(16) 0.0247(16)
C20 0.0404(18) 0.0340(17) 0.0284(15) 0.0118(13) 0.0184(14) 0.0162(14)
O1' 0.0494(14) 0.0247(12) 0.0313(11) 0.0072(10) 0.0243(11) 0.0171(10)
O2' 0.0322(11) 0.0206(10) 0.0262(10) 0.0073(8) 0.0165(9) 0.0128(8)
N1' 0.0279(13) 0.0224(12) 0.0272(12) 0.0067(10) 0.0128(11) 0.0109(10)
N2' 0.0295(13) 0.0231(14) 0.0270(12) 0.0078(11) 0.0149(11) 0.0121(11)
N3' 0.0268(13) 0.0218(13) 0.0242(12) 0.0085(10) 0.0144(10) 0.0124(10)
N4' 0.0271(12) 0.0223(13) 0.0252(12) 0.0084(11) 0.0125(11) 0.0118(10)
N5' 0.0288(13) 0.0220(13) 0.0261(12) 0.0082(10) 0.0147(11) 0.0107(10)
C1' 0.0383(17) 0.0293(16) 0.0353(16) 0.0109(13) 0.0210(14) 0.0149(13)
C2' 0.0369(17) 0.0245(15) 0.0465(18) 0.0120(13) 0.0203(15) 0.0137(13)
C3' 0.0286(15) 0.0229(13) 0.0279(14) 0.0081(11) 0.0099(12) 0.0121(11)
C4' 0.0261(14) 0.0196(13) 0.0243(13) 0.0050(11) 0.0074(12) 0.0109(11)
C5' 0.0344(17) 0.0214(16) 0.0320(16) 0.0066(13) 0.0132(14) 0.0147(13)
C6' 0.0250(15) 0.0234(16) 0.0227(14) 0.0028(13) 0.0088(12) 0.0126(12)
C7' 0.0232(14) 0.0253(16) 0.0218(14) 0.0066(12) 0.0096(12) 0.0128(12)
C8' 0.0201(14) 0.0236(16) 0.0204(14) 0.0054(12) 0.0072(12) 0.0098(11)
C9' 0.0249(15) 0.0276(17) 0.0249(15) 0.0081(13) 0.0106(13) 0.0118(12)
C10' 0.0270(15) 0.0309(17) 0.0262(14) 0.0124(13) 0.0148(12) 0.0130(13)
C11' 0.0284(15) 0.0243(16) 0.0276(15) 0.0099(13) 0.0106(13) 0.0129(12)
C12' 0.0282(15) 0.0235(15) 0.0232(13) 0.0066(12) 0.0105(12) 0.0131(12)
C13' 0.0221(14) 0.0257(15) 0.0222(13) 0.0067(12) 0.0086(11) 0.0119(12)
C14' 0.0209(14) 0.0214(15) 0.0226(13) 0.0063(12) 0.0085(12) 0.0098(11)
C15' 0.0196(14) 0.0206(15) 0.0257(14) 0.0076(12) 0.0095(12) 0.0079(11)
C16' 0.0263(15) 0.0227(16) 0.0257(15) 0.0098(13) 0.0142(13) 0.0111(12)
C17' 0.0243(13) 0.0214(13) 0.0243(13) 0.0092(11) 0.0118(11) 0.0109(11)
C18' 0.0240(14) 0.0276(14) 0.0219(13) 0.0068(11) 0.0103(11) 0.0124(11)
C19' 0.0344(16) 0.0301(16) 0.0290(15) 0.0051(13) 0.0163(13) 0.0183(13)
C20' 0.0359(17) 0.0308(16) 0.0312(15) 0.0104(13) 0.0204(14) 0.0125(13)

loop_
_atom_type_symbol
_atom_type_description
_atom_type_scat_dispersion_real
_atom_type_scat_dispersion_imag
_atom_type_scat_source
C C 0.0181 0.0091 'International Tables Vol C Tables 4.2.6.8 and 6.1.1.4'
H H 0.0000 0.0000 'International Tables Vol C Tables 4.2.6.8 and 6.1.1.4'
N N 0.0311 0.0180 'International Tables Vol C Tables 4.2.6.8 and 6.1.1.4'
O O 0.0492 0.0322 'International Tables Vol C Tables 4.2.6.8 and 6.1.1.4'

loop_
_geom_angle_atom_site_label_1
_geom_angle_atom_site_label_2
_geom_angle_atom_site_label_3
_geom_angle
_geom_angle_site_symmetry_1
_geom_angle_site_symmetry_3
_geom_angle_publ_flag
C6 O1 C5 104.8(2) . . ?
C15 O2 C16 105.3(2) . . ?
C6 N1 C4 106.5(2) . . ?
C7 N2 C6 117.7(2) . . ?
C7 N3 H3 123(2) . . ?
C7 N3 C14 112.2(2) . . ?
C14 N3 H3 125(2) . . ?
C14 N4 C15 122.7(2) . . ?
C15 N5 C17 107.3(2) . . ?
H1A C1 H1B 109.5 . . ?
H1A C1 H1C 109.5 . . ?
H1B C1 H1C 109.5 . . ?
C3 C1 H1A 109.5 . . ?
C3 C1 H1B 109.5 . . ?
C3 C1 H1C 109.5 . . ?
H2A C2 H2B 109.5 . . ?
H2A C2 H2C 109.5 . . ?
H2B C2 H2C 109.5 . . ?
C3 C2 H2A 109.5 . . ?
C3 C2 H2B 109.5 . . ?
C3 C2 H2C 109.5 . . ?
C1 C3 C2 111.8(2) . . ?
C1 C3 H3A 108.0 . . ?
C2 C3 H3A 108.0 . . ?
C4 C3 C1 110.5(2) . . ?
C4 C3 C2 110.6(2) . . ?
C4 C3 H3A 108.0 . . ?
N1 C4 C3 112.7(2) . . ?
N1 C4 H4 108.9 . . ?
N1 C4 C5 102.9(2) . . ?
C3 C4 H4 108.9 . . ?
C3 C4 C5 114.4(2) . . ?
C5 C4 H4 108.9 . . ?
O1 C5 C4 103.7(2) . . ?
O1 C5 H5A 111.0 . . ?
O1 C5 H5B 111.0 . . ?
C4 C5 H5A 111.0 . . ?
C4 C5 H5B 111.0 . . ?
H5A C5 H5B 109.0 . . ?
O1 C6 N2 112.6(2) . . ?
N1 C6 O1 118.1(3) . . ?
N1 C6 N2 129.3(3) . . ?
N2 C7 N3 128.9(3) . . ?
N2 C7 C8 124.4(3) . . ?
N3 C7 C8 106.6(2) . . ?
C9 C8 C7 131.3(3) . . ?
C9 C8 C13 121.4(3) . . ?
C13 C8 C7 107.3(2) . . ?
C8 C9 H9 121.1 . . ?
C8 C9 C10 117.7(3) . . ?
C10 C9 H9 121.1 . . ?
C9 C10 H10 119.4 . . ?
C9 C10 C11 121.1(3) . . ?
C11 C10 H10 119.4 . . ?
C10 C11 H11 119.6 . . ?
C12 C11 C10 120.9(3) . . ?
C12 C11 H11 119.6 . . ?
C11 C12 H12 121.0 . . ?
C13 C12 C11 118.0(3) . . ?
C13 C12 H12 121.0 . . ?
C8 C13 C14 108.2(2) . . ?
C12 C13 C8 120.9(3) . . ?
C12 C13 C14 130.9(3) . . ?
N3 C14 C13 105.6(2) . . ?
N4 C14 N3 131.1(3) . . ?
N4 C14 C13 123.3(3) . . ?
O2 C15 N4 118.7(2) . . ?
N5 C15 O2 118.4(2) . . ?
N5 C15 N4 122.8(3) . . ?
O2 C16 H16A 110.9 . . ?
O2 C16 H16B 110.9 . . ?
O2 C16 C17 104.2(2) . . ?
H16A C16 H16B 108.9 . . ?
C17 C16 H16A 110.9 . . ?
C17 C16 H16B 110.9 . . ?
N5 C17 C16 104.0(2) . . ?
N5 C17 H17 108.5 . . ?
N5 C17 C18 113.2(2) . . ?
C16 C17 H17 108.5 . . ?
C18 C17 C16 113.9(2) . . ?
C18 C17 H17 108.5 . . ?
C17 C18 H18 108.4 . . ?
C17 C18 C19 111.3(2) . . ?
C17 C18 C20 110.2(2) . . ?
C19 C18 H18 108.4 . . ?
C20 C18 H18 108.4 . . ?
C20 C18 C19 110.2(2) . . ?
C18 C19 H19A 109.5 . . ?
C18 C19 H19B 109.5 . . ?
C18 C19 H19C 109.5 . . ?
H19A C19 H19B 109.5 . . ?
H19A C19 H19C 109.5 . . ?
H19B C19 H19C 109.5 . . ?
C18 C20 H20A 109.5 . . ?
C18 C20 H20B 109.5 . . ?
C18 C20 H20C 109.5 . . ?
H20A C20 H20B 109.5 . . ?
H20A C20 H20C 109.5 . . ?
H20B C20 H20C 109.5 . . ?
C6' O1' C5' 105.5(2) . . ?
C15' O2' C16' 104.3(2) . . ?
C6' N1' C4' 107.8(2) . . ?
C7' N2' C6' 117.7(3) . . ?
C7' N3' H3' 119(2) . . ?
C7' N3' C14' 112.0(2) . . ?
C14' N3' H3' 129(2) . . ?
C14' N4' C15' 123.0(2) . . ?
C15' N5' C17' 107.0(2) . . ?
H1'A C1' H1'B 109.5 . . ?
H1'A C1' H1'C 109.5 . . ?
H1'B C1' H1'C 109.5 . . ?
C3' C1' H1'A 109.5 . . ?
C3' C1' H1'B 109.5 . . ?
C3' C1' H1'C 109.5 . . ?
H2'A C2' H2'B 109.5 . . ?
H2'A C2' H2'C 109.5 . . ?
H2'B C2' H2'C 109.5 . . ?
C3' C2' H2'A 109.5 . . ?
C3' C2' H2'B 109.5 . . ?
C3' C2' H2'C 109.5 . . ?
C1' C3' C2' 111.3(2) . . ?
C1' C3' H3'A 108.2 . . ?
C2' C3' H3'A 108.2 . . ?
C4' C3' C1' 111.3(2) . . ?
C4' C3' C2' 109.3(2) . . ?
C4' C3' H3'A 108.2 . . ?
N1' C4' C3' 113.1(2) . . ?
N1' C4' H4' 108.8 . . ?
N1' C4' C5' 103.1(2) . . ?
C3' C4' H4' 108.8 . . ?
C3' C4' C5' 113.9(2) . . ?
C5' C4' H4' 108.8 . . ?
O1' C5' C4' 105.0(2) . . ?
O1' C5' H5'A 110.8 . . ?
O1' C5' H5'B 110.8 . . ?
C4' C5' H5'A 110.8 . . ?
C4' C5' H5'B 110.8 . . ?
H5'A C5' H5'B 108.8 . . ?
O1' C6' N2' 112.1(2) . . ?
N1' C6' O1' 118.3(3) . . ?
N1' C6' N2' 129.7(3) . . ?
N2' C7' N3' 128.6(3) . . ?
N2' C7' C8' 124.8(3) . . ?
N3' C7' C8' 106.6(2) . . ?
C9' C8' C7' 130.7(3) . . ?
C9' C8' C13' 121.6(3) . . ?
C13' C8' C7' 107.7(2) . . ?
C8' C9' H9' 121.5 . . ?
C8' C9' C10' 116.9(3) . . ?
C10' C9' H9' 121.5 . . ?
C9' C10' H10' 119.1 . . ?
C9' C10' C11' 121.9(3) . . ?
C11' C10' H10' 119.1 . . ?
C10' C11' H11' 119.7 . . ?
C12' C11' C10' 120.7(3) . . ?
C12' C11' H11' 119.7 . . ?
C11' C12' H12' 121.1 . . ?
C13' C12' C11' 117.8(3) . . ?
C13' C12' H12' 121.1 . . ?
C8' C13' C14' 108.0(3) . . ?
C12' C13' C8' 121.2(3) . . ?
C12' C13' C14' 130.6(3) . . ?
N3' C14' C13' 105.7(2) . . ?
N4' C14' N3' 131.0(3) . . ?
N4' C14' C13' 123.3(3) . . ?
O2' C15' N4' 119.0(2) . . ?
N5' C15' O2' 118.2(2) . . ?
N5' C15' N4' 122.8(3) . . ?
O2' C16' H16C 111.0 . . ?
O2' C16' H16D 111.0 . . ?
O2' C16' C17' 104.0(2) . . ?
H16C C16' H16D 109.0 . . ?
C17' C16' H16C 111.0 . . ?
C17' C16' H16D 111.0 . . ?
N5' C17' C16' 103.4(2) . . ?
N5' C17' H17' 108.7 . . ?
N5' C17' C18' 113.2(2) . . ?
C16' C17' H17' 108.7 . . ?
C18' C17' C16' 114.0(2) . . ?
C18' C17' H17' 108.7 . . ?
C17' C18' H18' 108.4 . . ?
C17' C18' C19' 111.0(2) . . ?
C17' C18' C20' 109.9(2) . . ?
C19' C18' H18' 108.4 . . ?
C20' C18' H18' 108.4 . . ?
C20' C18' C19' 110.7(2) . . ?
C18' C19' H19D 109.5 . . ?
C18' C19' H19E 109.5 . . ?
C18' C19' H19F 109.5 . . ?
H19D C19' H19E 109.5 . . ?
H19D C19' H19F 109.5 . . ?
H19E C19' H19F 109.5 . . ?
C18' C20' H20D 109.5 . . ?
C18' C20' H20E 109.5 . . ?
C18' C20' H20F 109.5 . . ?
H20D C20' H20E 109.5 . . ?
H20D C20' H20F 109.5 . . ?
H20E C20' H20F 109.5 . . ?

loop_
_geom_bond_atom_site_label_1
_geom_bond_atom_site_label_2
_geom_bond_distance
_geom_bond_site_symmetry_2
_geom_bond_publ_flag
O1 C5 1.451(4) . ?
O1 C6 1.361(4) . ?
O2 C15 1.376(3) . ?
O2 C16 1.454(3) . ?
N1 C4 1.482(4) . ?
N1 C6 1.279(3) . ?
N2 C6 1.385(4) . ?
N2 C7 1.290(4) . ?
N3 H3 0.88(2) . ?
N3 C7 1.376(4) . ?
N3 C14 1.394(4) . ?
N4 C14 1.283(4) . ?
N4 C15 1.389(3) . ?
N5 C15 1.264(4) . ?
N5 C17 1.476(3) . ?
C1 H1A 0.9800 . ?
C1 H1B 0.9800 . ?
C1 H1C 0.9800 . ?
C1 C3 1.528(4) . ?
C2 H2A 0.9800 . ?
C2 H2B 0.9800 . ?
C2 H2C 0.9800 . ?
C2 C3 1.532(4) . ?
C3 H3A 1.0000 . ?
C3 C4 1.516(4) . ?
C4 H4 1.0000 . ?
C4 C5 1.538(4) . ?
C5 H5A 0.9900 . ?
C5 H5B 0.9900 . ?
C7 C8 1.474(4) . ?
C8 C9 1.381(4) . ?
C8 C13 1.400(4) . ?
C9 H9 0.9500 . ?
C9 C10 1.388(4) . ?
C10 H10 0.9500 . ?
C10 C11 1.401(4) . ?
C11 H11 0.9500 . ?
C11 C12 1.387(4) . ?
C12 H12 0.9500 . ?
C12 C13 1.384(4) . ?
C13 C14 1.475(4) . ?
C16 H16A 0.9900 . ?
C16 H16B 0.9900 . ?
C16 C17 1.543(4) . ?
C17 H17 1.0000 . ?
C17 C18 1.521(4) . ?
C18 H18 1.0000 . ?
C18 C19 1.526(4) . ?
C18 C20 1.524(4) . ?
C19 H19A 0.9800 . ?
C19 H19B 0.9800 . ?
C19 H19C 0.9800 . ?
C20 H20A 0.9800 . ?
C20 H20B 0.9800 . ?
C20 H20C 0.9800 . ?
O1' C5' 1.444(4) . ?
O1' C6' 1.363(4) . ?
O2' C15' 1.377(3) . ?
O2' C16' 1.457(3) . ?
N1' C4' 1.473(4) . ?
N1' C6' 1.268(3) . ?
N2' C6' 1.385(4) . ?
N2' C7' 1.295(4) . ?
N3' H3' 0.89(2) . ?
N3' C7' 1.381(4) . ?
N3' C14' 1.388(4) . ?
N4' C14' 1.287(4) . ?
N4' C15' 1.384(3) . ?
N5' C15' 1.269(4) . ?
N5' C17' 1.476(3) . ?
C1' H1'A 0.9800 . ?
C1' H1'B 0.9800 . ?
C1' H1'C 0.9800 . ?
C1' C3' 1.527(4) . ?
C2' H2'A 0.9800 . ?
C2' H2'B 0.9800 . ?
C2' H2'C 0.9800 . ?
C2' C3' 1.535(4) . ?
C3' H3'A 1.0000 . ?
C3' C4' 1.520(4) . ?
C4' H4' 1.0000 . ?
C4' C5' 1.548(4) . ?
C5' H5'A 0.9900 . ?
C5' H5'B 0.9900 . ?
C7' C8' 1.468(4) . ?
C8' C9' 1.387(4) . ?
C8' C13' 1.391(4) . ?
C9' H9' 0.9500 . ?
C9' C10' 1.390(4) . ?
C10' H10' 0.9500 . ?
C10' C11' 1.392(4) . ?
C11' H11' 0.9500 . ?
C11' C12' 1.390(4) . ?
C12' H12' 0.9500 . ?
C12' C13' 1.384(4) . ?
C13' C14' 1.479(4) . ?
C16' H16C 0.9900 . ?
C16' H16D 0.9900 . ?
C16' C17' 1.536(4) . ?
C17' H17' 1.0000 . ?
C17' C18' 1.524(3) . ?
C18' H18' 1.0000 . ?
C18' C19' 1.526(4) . ?
C18' C20' 1.526(4) . ?
C19' H19D 0.9800 . ?
C19' H19E 0.9800 . ?
C19' H19F 0.9800 . ?
C20' H20D 0.9800 . ?
C20' H20E 0.9800 . ?
C20' H20F 0.9800 . ?
